data_7014026
loop_
_publ_author_name
'Anantharaman, Ganapathi'
'Chandrasekhar, Vadapalli'
'Walawalkar, Mrinalini G.'
'Roesky, Herbert W.'
'Vidovic, Denis'
'Magull, Jorg'
'Noltemeyer, Mathias'

_publ_section_title
;
 Molecular zinc phosphonates: synthesis and X-ray crystal structures of
 [[(ZnMe)4(THF)2][tBuPO3]2] and
 [[(ZnEt)3(Zn(THF))3][tBuPO3]4[mu3-OEt]].
;
_journal_issue 8
_journal_name_full 'Dalton transactions (Cambridge, England : 2003)'
_journal_page_first 1271
_journal_page_last 1275
_journal_paper_doi 10.1039/b400168k
_journal_year 2004
_chemical_formula_sum 'C20 H46 O8 P2 Zn4'
_chemical_formula_weight 737.99
_chemical_name_systematic
;
?
;
_space_group_IT_number 14
_symmetry_cell_setting monoclinic
_symmetry_space_group_name_Hall '-P 2yn'
_symmetry_space_group_name_H-M 'P 1 21/n 1'
_atom_sites_solution_hydrogens geom
_atom_sites_solution_primary direct
_atom_sites_solution_secondary difmap
_audit_creation_method SHELXL-97
_cell_angle_alpha 90.00
_cell_angle_beta 95.59(3)
_cell_angle_gamma 90.00
_cell_formula_units_Z 2
_cell_length_a 9.933(2)
_cell_length_b 11.311(2)
_cell_length_c 13.865(3)
_cell_measurement_reflns_used 40
_cell_measurement_temperature 150(2)
_cell_measurement_theta_max 12.5
_cell_measurement_theta_min 10
_cell_volume 1550.4(5)
_computing_cell_refinement DIF4
_computing_data_collection DIF4
_computing_data_reduction REDU4
_computing_molecular_graphics SHELXTL
_computing_publication_material SHELXTL
_computing_structure_refinement 'SHELXL-97 (Sheldrick, 1997)'
_computing_structure_solution 'SHELXS-97 (Sheldrick, 1990)'
_diffrn_ambient_temperature 150(2)
_diffrn_measured_fraction_theta_full 0.992
_diffrn_measured_fraction_theta_max 0.992
_diffrn_measurement_device_type 'STOE AED2'
_diffrn_measurement_method 'profile fit'
_diffrn_radiation_monochromator graphite
_diffrn_radiation_source 'fine-focus sealed tube'
_diffrn_radiation_type MoK\a
_diffrn_radiation_wavelength 0.71073
_diffrn_reflns_av_R_equivalents 0.1860
_diffrn_reflns_av_sigmaI/netI 0.0651
_diffrn_reflns_limit_h_max 11
_diffrn_reflns_limit_h_min -11
_diffrn_reflns_limit_k_max 13
_diffrn_reflns_limit_k_min -12
_diffrn_reflns_limit_l_max 16
_diffrn_reflns_limit_l_min -15
_diffrn_reflns_number 3640
_diffrn_reflns_theta_full 25.03
_diffrn_reflns_theta_max 25.03
_diffrn_reflns_theta_min 3.60
_diffrn_standards_decay_% 0
_diffrn_standards_interval_time '90 min'
_diffrn_standards_number 3
_exptl_absorpt_coefficient_mu 3.197
_exptl_absorpt_correction_T_max 0.2500
_exptl_absorpt_correction_T_min 0.1423
_exptl_absorpt_correction_type 'azimuthal scans'
_exptl_crystal_colour none
_exptl_crystal_density_diffrn 1.581
_exptl_crystal_density_method 'not measured'
_exptl_crystal_description blocks
_exptl_crystal_F_000 760
_exptl_crystal_size_max 1.00
_exptl_crystal_size_mid 0.60
_exptl_crystal_size_min 0.60
_refine_diff_density_max 1.198
_refine_diff_density_min -0.649
_refine_diff_density_rms 0.140
_refine_ls_extinction_method none
_refine_ls_goodness_of_fit_ref 1.113
_refine_ls_hydrogen_treatment mixed
_refine_ls_matrix_type full
_refine_ls_number_parameters 159
_refine_ls_number_reflns 2728
_refine_ls_number_restraints 0
_refine_ls_restrained_S_all 1.113
_refine_ls_R_factor_all 0.0586
_refine_ls_R_factor_gt 0.0513
_refine_ls_shift/su_max 0.005
_refine_ls_shift/su_mean 0.000
_refine_ls_structure_factor_coef Fsqd
_refine_ls_weighting_details 'calc w=1/[\s^2^(Fo^2^)+(0.0744P)^2^+1.2743P] where P=(Fo^2^+2Fc^2^)/3'
_refine_ls_weighting_scheme calc
_refine_ls_wR_factor_gt 0.1256
_refine_ls_wR_factor_ref 0.1318
_reflns_number_gt 2369
_reflns_number_total 2728
_reflns_threshold_expression >2sigma(I)
_cod_data_source_file b400168k.txt
_cod_data_source_block zincphosphonate(2)
_cod_original_cell_volume 1550.3(5)
_cod_original_sg_symbol_H-M P2(1)/n
_cod_database_code 7014026

loop_
_symmetry_equiv_pos_as_xyz
'x, y, z'
'-x+1/2, y+1/2, -z+1/2'
'-x, -y, -z'
'x-1/2, -y-1/2, z-1/2'

loop_
_atom_site_label
_atom_site_type_symbol
_atom_site_fract_x
_atom_site_fract_y
_atom_site_fract_z
_atom_site_U_iso_or_equiv
_atom_site_adp_type
_atom_site_occupancy
_atom_site_symmetry_multiplicity
_atom_site_calc_flag
_atom_site_refinement_flags
_atom_site_disorder_assembly
_atom_site_disorder_group
Zn1 Zn 0.19839(6) 0.86883(4) 0.49400(4) 0.0256(2) Uani 1 1 d . . .
P1 P -0.11070(12) 0.86830(9) 0.51912(8) 0.0209(3) Uani 1 1 d . . .
O1 O 0.1972(3) 1.0310(3) 0.4479(2) 0.0247(7) Uani 1 1 d . . .
C1 C 0.2853(6) 0.7280(4) 0.4499(4) 0.0371(12) Uani 1 1 d . . .
H1B H 0.2176 0.6776 0.4139 0.056 Uiso 1 1 calc R . .
H1C H 0.3279 0.6844 0.5059 0.056 Uiso 1 1 calc R . .
H1D H 0.3544 0.7506 0.4075 0.056 Uiso 1 1 calc R . .
Zn2 Zn 0.07971(6) 1.00244(4) 0.67427(4) 0.0261(2) Uani 1 1 d . . .
O2 O 0.1038(3) 1.1368(2) 0.5897(2) 0.0248(7) Uani 1 1 d . . .
C2 C 0.0400(7) 0.9968(4) 0.8087(4) 0.0434(14) Uani 1 1 d . . .
H2B H -0.0332 1.0523 0.8184 0.065 Uiso 1 1 calc R . .
H2C H 0.1211 1.0186 0.8509 0.065 Uiso 1 1 calc R . .
H2D H 0.0121 0.9166 0.8245 0.065 Uiso 1 1 calc R . .
O3 O 0.2894(3) 0.9261(3) 0.6506(2) 0.0286(8) Uani 1 1 d . . .
C3 C -0.1814(5) 0.7305(4) 0.5576(3) 0.0261(10) Uani 1 1 d . . .
O4 O 0.0348(3) 0.8784(2) 0.5704(2) 0.0249(7) Uani 1 1 d . . .
C4 C -0.0941(6) 0.6275(4) 0.5249(4) 0.0362(13) Uani 1 1 d . . .
H4A H -0.1313 0.5522 0.5451 0.054 Uiso 1 1 calc R . .
H4B H -0.0010 0.6362 0.5547 0.054 Uiso 1 1 calc R . .
H4C H -0.0946 0.6288 0.4542 0.054 Uiso 1 1 calc R . .
C5 C -0.1786(5) 0.7306(4) 0.6681(3) 0.0299(11) Uani 1 1 d . . .
H5A H -0.2222 0.6586 0.6892 0.045 Uiso 1 1 calc R . .
H5B H -0.2273 0.8000 0.6888 0.045 Uiso 1 1 calc R . .
H5C H -0.0846 0.7331 0.6970 0.045 Uiso 1 1 calc R . .
C6 C -0.3249(5) 0.7190(4) 0.5109(4) 0.0346(12) Uani 1 1 d . . .
H6A H -0.3651 0.6461 0.5333 0.052 Uiso 1 1 calc R . .
H6B H -0.3243 0.7164 0.4403 0.052 Uiso 1 1 calc R . .
H6C H -0.3782 0.7870 0.5289 0.052 Uiso 1 1 calc R . .
C11 C 0.3225(5) 0.8249(4) 0.7154(4) 0.0331(11) Uani 1 1 d . . .
H11A H 0.2865 0.7505 0.6855 0.040 Uiso 1 1 calc R . .
H11B H 0.2845 0.8361 0.7782 0.040 Uiso 1 1 calc R . .
C12 C 0.4733(5) 0.8227(4) 0.7289(4) 0.0396(13) Uani 1 1 d . . .
H12A H 0.5106 0.7763 0.6770 0.048 Uiso 1 1 calc R . .
H12B H 0.5063 0.7886 0.7926 0.048 Uiso 1 1 calc R . .
C13 C 0.5114(6) 0.9514(5) 0.7232(5) 0.0499(16) Uani 1 1 d . . .
H13A H 0.5108 0.9900 0.7872 0.060 Uiso 1 1 calc R . .
H13B H 0.6025 0.9602 0.7007 0.060 Uiso 1 1 calc R . .
C14 C 0.4071(6) 1.0032(4) 0.6525(5) 0.0453(16) Uani 1 1 d . . .
H14A H 0.3838 1.0841 0.6726 0.054 Uiso 1 1 calc R . .
H14B H 0.4403 1.0073 0.5875 0.054 Uiso 1 1 calc R . .

loop_
_atom_site_aniso_label
_atom_site_aniso_U_11
_atom_site_aniso_U_22
_atom_site_aniso_U_33
_atom_site_aniso_U_23
_atom_site_aniso_U_13
_atom_site_aniso_U_12
Zn1 0.0240(4) 0.0209(3) 0.0320(3) 0.00007(19) 0.0035(3) 0.00541(19)
P1 0.0180(6) 0.0183(5) 0.0264(6) 0.0009(4) 0.0023(5) 0.0006(4)
O1 0.0221(18) 0.0233(14) 0.0295(16) 0.0039(12) 0.0065(14) 0.0037(12)
C1 0.033(3) 0.038(3) 0.041(3) -0.007(2) 0.007(2) 0.009(2)
Zn2 0.0302(4) 0.0239(3) 0.0246(3) 0.00166(18) 0.0041(3) 0.0018(2)
O2 0.0258(18) 0.0212(14) 0.0285(17) 0.0028(11) 0.0085(15) 0.0002(12)
C2 0.065(4) 0.033(3) 0.033(3) 0.004(2) 0.009(3) 0.008(2)
O3 0.0214(18) 0.0269(16) 0.0360(18) 0.0075(13) -0.0050(15) 0.0002(13)
C3 0.025(3) 0.023(2) 0.031(2) 0.0036(17) 0.005(2) -0.0015(18)
O4 0.0250(19) 0.0213(15) 0.0280(16) 0.0007(11) 0.0005(15) 0.0024(12)
C4 0.050(4) 0.019(2) 0.042(3) 0.0027(19) 0.014(3) 0.000(2)
C5 0.029(3) 0.027(2) 0.033(2) 0.0043(18) 0.002(2) -0.0008(18)
C6 0.032(3) 0.037(3) 0.035(3) 0.002(2) 0.002(2) -0.014(2)
C11 0.030(3) 0.034(2) 0.035(3) 0.010(2) -0.001(2) 0.001(2)
C12 0.026(3) 0.037(3) 0.054(3) 0.008(2) -0.002(3) 0.006(2)
C13 0.036(3) 0.036(3) 0.075(4) -0.002(3) -0.013(3) -0.004(2)
C14 0.034(3) 0.037(3) 0.061(4) 0.014(2) -0.012(3) -0.011(2)

loop_
_atom_type_symbol
_atom_type_description
_atom_type_scat_dispersion_real
_atom_type_scat_dispersion_imag
_atom_type_scat_source
C C 0.0033 0.0016 'International Tables Vol C Tables 4.2.6.8 and 6.1.1.4'
H H 0.0000 0.0000 'International Tables Vol C Tables 4.2.6.8 and 6.1.1.4'
O O 0.0106 0.0060 'International Tables Vol C Tables 4.2.6.8 and 6.1.1.4'
P P 0.1023 0.0942 'International Tables Vol C Tables 4.2.6.8 and 6.1.1.4'
Zn Zn 0.2839 1.4301 'International Tables Vol C Tables 4.2.6.8 and 6.1.1.4'

loop_
_geom_angle_atom_site_label_1
_geom_angle_atom_site_label_2
_geom_angle_atom_site_label_3
_geom_angle
_geom_angle_site_symmetry_1
_geom_angle_site_symmetry_3
_geom_angle_publ_flag
C1 Zn1 O1 131.3(2) . . ?
C1 Zn1 O4 127.8(2) . . ?
O1 Zn1 O4 98.17(13) . . ?
C1 Zn1 O3 111.92(17) . . ?
O1 Zn1 O3 91.91(12) . . ?
O4 Zn1 O3 76.06(12) . . ?
O2 P1 O1 114.11(17) 3_576 3_576 ?
O2 P1 O4 109.2(2) 3_576 . ?
O1 P1 O4 109.54(17) 3_576 . ?
O2 P1 C3 108.45(19) 3_576 . ?
O1 P1 C3 108.0(2) 3_576 . ?
O4 P1 C3 107.39(19) . . ?
P1 O1 Zn1 126.3(2) 3_576 . ?
C2 Zn2 O2 130.63(17) . . ?
C2 Zn2 O4 127.35(19) . . ?
O2 Zn2 O4 98.26(13) . . ?
C2 Zn2 O3 113.2(2) . . ?
O2 Zn2 O3 92.35(13) . . ?
O4 Zn2 O3 77.26(12) . . ?
P1 O2 Zn2 126.07(17) 3_576 . ?
C14 O3 C11 108.8(3) . . ?
C14 O3 Zn2 120.5(3) . . ?
C11 O3 Zn2 110.8(3) . . ?
C14 O3 Zn1 114.6(3) . . ?
C11 O3 Zn1 113.0(3) . . ?
Zn2 O3 Zn1 87.90(11) . . ?
C6 C3 C5 110.7(4) . . ?
C6 C3 C4 110.0(4) . . ?
C5 C3 C4 109.8(4) . . ?
C6 C3 P1 108.9(3) . . ?
C5 C3 P1 109.0(3) . . ?
C4 C3 P1 108.5(3) . . ?
P1 O4 Zn1 120.96(18) . . ?
P1 O4 Zn2 120.47(19) . . ?
Zn1 O4 Zn2 106.00(15) . . ?
O3 C11 C12 104.6(4) . . ?
C11 C12 C13 103.4(4) . . ?
C14 C13 C12 104.7(4) . . ?
O3 C14 C13 106.5(4) . . ?

loop_
_geom_bond_atom_site_label_1
_geom_bond_atom_site_label_2
_geom_bond_distance
_geom_bond_site_symmetry_2
_geom_bond_publ_flag
Zn1 C1 1.940(5) . ?
Zn1 O1 1.943(3) . ?
Zn1 O4 2.028(4) . ?
Zn1 O3 2.360(3) . ?
P1 O2 1.518(3) 3_576 ?
P1 O1 1.523(3) 3_576 ?
P1 O4 1.551(3) . ?
P1 C3 1.811(4) . ?
O1 P1 1.523(3) 3_576 ?
Zn2 C2 1.943(6) . ?
Zn2 O2 1.949(3) . ?
Zn2 O4 2.029(3) . ?
Zn2 O3 2.308(3) . ?
O2 P1 1.518(3) 3_576 ?
O3 C14 1.457(6) . ?
O3 C11 1.471(5) . ?
C3 C6 1.512(7) . ?
C3 C5 1.529(6) . ?
C3 C4 1.547(7) . ?
C11 C12 1.492(7) . ?
C12 C13 1.509(7) . ?
C13 C14 1.476(7) . ?
